data_2200854
loop_
_publ_author_name
'Bond, Andrew D.'

_publ_section_title
;
 A 1:2 complex of pyromellitic diimide and dimethyl sulfoxide
;
_journal_issue 2
_journal_name_full 'Acta Crystallographica Section E'
_journal_page_first o194
_journal_page_last o195
_journal_paper_doi 10.1107/S1600536802001162
_journal_volume 58
_journal_year 2002
_chemical_formula_iupac 'C10 H4 N2 O4, 2C2 H6 O S'
_chemical_formula_moiety 'C10 H4 N2 O4, 2C2 H6 O S'
_chemical_formula_sum 'C14 H16 N2 O6 S2'
_chemical_formula_weight 372.41
_chemical_name_common
;
 pyromellitic diimide / dimethylsulfoxide (1/2)
;
_space_group_IT_number 14
_symmetry_cell_setting monoclinic
_symmetry_space_group_name_Hall '-P 2ybc'
_symmetry_space_group_name_H-M 'P 1 21/c 1'
_atom_sites_solution_hydrogens geom
_atom_sites_solution_primary direct
_atom_sites_solution_secondary difmap
_cell_angle_alpha 90.00
_cell_angle_beta 114.533(3)
_cell_angle_gamma 90.00
_cell_formula_units_Z 2
_cell_length_a 12.4152(11)
_cell_length_b 5.3266(2)
_cell_length_c 13.8046(12)
_cell_measurement_reflns_used 2650
_cell_measurement_temperature 180(2)
_cell_measurement_theta_max 27.48
_cell_measurement_theta_min 1.02
_cell_volume 830.49(11)
_computing_cell_refinement 'HKL SCALEPACK (Otwinowski & Minor, 1997)'
_computing_data_collection 'COLLECT (Nonius, 1998)'
_computing_data_reduction
;
 HKL DENZO (Otwinowski & Minor, 1997) and SCALEPACK
;
_computing_molecular_graphics 'XP (Sheldrick, 1993) and CAMERON (Watkin et al., 1996)'
_computing_publication_material SHELXL97
_computing_structure_refinement 'SHELXL97 (Sheldrick, 1997)'
_computing_structure_solution 'SHELXS97 (Sheldrick, 1997)'
_diffrn_ambient_temperature 180(2)
_diffrn_measured_fraction_theta_full .990
_diffrn_measured_fraction_theta_max .990
_diffrn_measurement_device_type 'Nonius KappaCCD'
_diffrn_measurement_method 'Thin-slice \w and \f'
_diffrn_radiation_monochromator graphite
_diffrn_radiation_source 'fine-focus sealed tube'
_diffrn_radiation_type MoK\a
_diffrn_radiation_wavelength .7107
_diffrn_reflns_av_R_equivalents .0450
_diffrn_reflns_av_sigmaI/netI .0646
_diffrn_reflns_limit_h_max 15
_diffrn_reflns_limit_h_min -16
_diffrn_reflns_limit_k_max 6
_diffrn_reflns_limit_k_min -5
_diffrn_reflns_limit_l_max 17
_diffrn_reflns_limit_l_min -17
_diffrn_reflns_number 5086
_diffrn_reflns_theta_full 27.49
_diffrn_reflns_theta_max 27.49
_diffrn_reflns_theta_min 3.61
_diffrn_standards_number 0
_exptl_absorpt_coefficient_mu .354
_exptl_absorpt_correction_T_max .958
_exptl_absorpt_correction_T_min .879
_exptl_absorpt_correction_type multi-scan
_exptl_absorpt_process_details '(SORTAV; Blessing, 1995)'
_exptl_crystal_colour colourless
_exptl_crystal_density_diffrn 1.489
_exptl_crystal_density_method 'not measured'
_exptl_crystal_description block
_exptl_crystal_F_000 388
_exptl_crystal_size_max .23
_exptl_crystal_size_mid .23
_exptl_crystal_size_min .12
_refine_diff_density_max .272
_refine_diff_density_min -.388
_refine_ls_extinction_coef .038(4)
_refine_ls_extinction_expression Fc^*^=kFc[1+0.001xFc^2^\l^3^/sin(2\q)]^-1/4^
_refine_ls_extinction_method SHELXL97
_refine_ls_goodness_of_fit_ref 1.119
_refine_ls_hydrogen_treatment mixed
_refine_ls_matrix_type full
_refine_ls_number_parameters 116
_refine_ls_number_reflns 1886
_refine_ls_number_restraints 0
_refine_ls_restrained_S_all 1.119
_refine_ls_R_factor_all .0752
_refine_ls_R_factor_gt .0454
_refine_ls_shift/su_max .010
_refine_ls_shift/su_mean .002
_refine_ls_structure_factor_coef Fsqd
_refine_ls_weighting_details 'calc w = 1/[\s^2^(Fo^2^)+(0.0453P)^2^] where P = (Fo^2^+2Fc^2^)/3'
_refine_ls_weighting_scheme calc
_refine_ls_wR_factor_gt .0981
_refine_ls_wR_factor_ref .1075
_reflns_number_gt 1302
_reflns_number_total 1886
_reflns_threshold_expression I>2\s(I)
_cod_data_source_file cf6143.cif
_cod_data_source_block I
_cod_original_sg_symbol_H-M 'P 21/c'
_cod_database_code 2200854
_cod_database_fobs_code 2200854

loop_
_symmetry_equiv_pos_as_xyz
'x, y, z'
'-x, y+1/2, -z+1/2'
'-x, -y, -z'
'x, -y-1/2, z-1/2'

loop_
_atom_site_label
_atom_site_fract_x
_atom_site_fract_y
_atom_site_fract_z
_atom_site_U_iso_or_equiv
_atom_site_adp_type
_atom_site_calc_flag
_atom_site_refinement_flags
_atom_site_occupancy
_atom_site_disorder_assembly
_atom_site_disorder_group
_atom_site_type_symbol
O1 .74567(13) .4188(3) .99846(12) .0409(4) Uani d . 1 . . O
O2 .58360(13) -.2608(2) .78531(11) .0373(4) Uani d . 1 . . O
N1 .68411(17) .0871(3) .88052(15) .0288(5) Uani d . 1 . . N
H1N .728(2) .099(4) .8525(19) .052(9) Uiso d . 1 . . H
C1 .44894(17) -.2149(4) .93285(15) .0272(5) Uani d . 1 . . C
H1A .4153 -.3562 .8886 .033 Uiso calc R 1 . . H
C2 .53806(17) -.0711(3) .92499(15) .0231(5) Uani d . 1 . . C
C3 .58718(18) .1363(3) .98959(15) .0238(5) Uani d . 1 . . C
C4 .68134(19) .2400(4) .96000(16) .0275(5) Uani d . 1 . . C
C5 .59996(19) -.1032(3) .85297(16) .0274(5) Uani d . 1 . . C
S1 .90987(5) -.12410(9) .77966(5) .0321(2) Uani d . 1 . . S
O3 .85097(14) .1105(2) .79649(13) .0387(4) Uani d . 1 . . O
C6 .9484(2) -.3077(4) .89650(18) .0431(6) Uani d . 1 . . C
H6A 1.0118 -.2239 .9563 .065 Uiso calc R 1 . . H
H6B .9757 -.4733 .8853 .065 Uiso calc R 1 . . H
H6C .8789 -.3275 .9124 .065 Uiso calc R 1 . . H
C7 .7961(2) -.3210(4) .69285(17) .0345(6) Uani d . 1 . . C
H7A .7614 -.2460 .6216 .052 Uiso calc R 1 . . H
H7B .7347 -.3400 .7196 .052 Uiso calc R 1 . . H
H7C .8291 -.4860 .6892 .052 Uiso calc R 1 . . H

loop_
_atom_site_aniso_label
_atom_site_aniso_U_11
_atom_site_aniso_U_22
_atom_site_aniso_U_33
_atom_site_aniso_U_12
_atom_site_aniso_U_13
_atom_site_aniso_U_23
O1 .0417(11) .0417(8) .0454(10) -.0167(8) .0243(9) -.0139(7)
O2 .0414(10) .0400(9) .0378(10) -.0057(7) .0235(8) -.0137(7)
N1 .0299(12) .0321(10) .0318(11) -.0017(8) .0202(9) -.0043(8)
C1 .0258(13) .0260(10) .0280(12) -.0010(9) .0094(10) -.0048(9)
C2 .0227(12) .0236(10) .0235(11) .0045(8) .0100(9) .0020(8)
C3 .0226(12) .0243(11) .0243(11) .0012(8) .0096(10) .0016(8)
C4 .0291(13) .0271(11) .0265(12) .0019(10) .0117(10) .0011(9)
C5 .0267(13) .0291(11) .0272(12) .0040(9) .0119(10) .0012(9)
S1 .0352(4) .0268(3) .0446(4) -.0020(2) .0269(3) -.0019(2)
O3 .0546(11) .0193(7) .0604(11) .0006(6) .0421(10) -.0010(6)
C6 .0470(16) .0401(12) .0370(15) .0061(11) .0121(12) -.0009(11)
C7 .0392(14) .0283(11) .0354(13) .0022(10) .0148(11) .0014(9)

loop_
_atom_type_symbol
_atom_type_description
_atom_type_scat_dispersion_real
_atom_type_scat_dispersion_imag
_atom_type_scat_source
C C .0033 .0016 'International Tables Vol C Tables 4.2.6.8 and 6.1.1.4'
H H .0000 .0000 'International Tables Vol C Tables 4.2.6.8 and 6.1.1.4'
O O .0106 .0060 'International Tables Vol C Tables 4.2.6.8 and 6.1.1.4'
S S .1246 .1234 'International Tables Vol C Tables 4.2.6.8 and 6.1.1.4'
N N .0061 .0033 'International Tables Vol C Tables 4.2.6.8 and 6.1.1.4'

loop_
_geom_angle_atom_site_label_1
_geom_angle_atom_site_label_2
_geom_angle_atom_site_label_3
_geom_angle_site_symmetry_1
_geom_angle
_geom_angle_publ_flag
C4 N1 C5 . 112.58(18) no
C4 N1 H1N . 126.1(18) no
C5 N1 H1N . 121.3(18) no
C3 C1 C2 3_657 114.71(18) no
C3 C1 H1A 3_657 122.6 no
C2 C1 H1A . 122.6 no
C1 C2 C3 . 122.69(18) no
C1 C2 C5 . 129.42(18) no
C3 C2 C5 . 107.88(17) no
C1 C3 C2 3_657 122.61(19) no
C1 C3 C4 3_657 129.76(18) no
C2 C3 C4 . 107.61(17) no
O1 C4 N1 . 125.6(2) no
O1 C4 C3 . 128.12(19) no
N1 C4 C3 . 106.26(17) no
O2 C5 N1 . 125.71(19) no
O2 C5 C2 . 128.63(19) no
N1 C5 C2 . 105.65(17) no
O3 S1 C7 . 107.03(10) no
O3 S1 C6 . 106.30(10) no
C7 S1 C6 . 97.30(11) no
S1 C6 H6A . 109.5 no
S1 C6 H6B . 109.5 no
H6A C6 H6B . 109.5 no
S1 C6 H6C . 109.5 no
H6A C6 H6C . 109.5 no
H6B C6 H6C . 109.5 no
S1 C7 H7A . 109.5 no
S1 C7 H7B . 109.5 no
H7A C7 H7B . 109.5 no
S1 C7 H7C . 109.5 no
H7A C7 H7C . 109.5 no
H7B C7 H7C . 109.5 no

loop_
_geom_bond_atom_site_label_1
_geom_bond_atom_site_label_2
_geom_bond_site_symmetry_2
_geom_bond_distance
_geom_bond_publ_flag
O1 C4 . 1.214(2) no
O2 C5 . 1.209(2) no
N1 C4 . 1.378(3) no
N1 C5 . 1.391(3) no
N1 H1N . .79(2) no
C1 C3 3_657 1.386(3) no
C1 C2 . 1.387(3) no
C1 H1A . .950 no
C2 C3 . 1.391(3) no
C2 C5 . 1.497(3) no
C3 C1 3_657 1.386(3) no
C3 C4 . 1.495(3) no
S1 O3 . 1.5137(14) no
S1 C7 . 1.768(2) no
S1 C6 . 1.774(2) no
C6 H6A . .980 no
C6 H6B . .980 no
C6 H6C . .980 no
C7 H7A . .980 no
C7 H7B . .980 no
C7 H7C . .980 no

loop_
_geom_hbond_atom_site_label_D
_geom_hbond_atom_site_label_H
_geom_hbond_atom_site_label_A
_geom_hbond_distance_DH
_geom_hbond_distance_HA
_geom_hbond_distance_DA
_geom_hbond_angle_DHA
_geom_hbond_publ_flag
N1 H1N O3 .79(2) 1.98(2) 2.765(2) 174(2) no

loop_
_geom_torsion_atom_site_label_1
_geom_torsion_atom_site_label_2
_geom_torsion_atom_site_label_3
_geom_torsion_atom_site_label_4
_geom_torsion_site_symmetry_1
_geom_torsion_site_symmetry_4
_geom_torsion
_geom_torsion_publ_flag
C3 C1 C2 C3 3_657 . -.2(3) no
C3 C1 C2 C5 3_657 . 178.53(18) no
C1 C2 C3 C1 . 3_657 .2(3) no
C5 C2 C3 C1 . 3_657 -178.76(17) no
C1 C2 C3 C4 . . 178.90(18) no
C5 C2 C3 C4 . . .0(2) no
C5 N1 C4 O1 . . 179.79(19) no
C5 N1 C4 C3 . . 1.3(2) no
C1 C3 C4 O1 3_657 . -.6(4) no
C2 C3 C4 O1 . . -179.2(2) no
C1 C3 C4 N1 3_657 . 177.85(19) no
C2 C3 C4 N1 . . -.7(2) no
C4 N1 C5 O2 . . 179.50(19) no
C4 N1 C5 C2 . . -1.3(2) no
C1 C2 C5 O2 . . 1.1(4) no
C3 C2 C5 O2 . . 179.9(2) no
C1 C2 C5 N1 . . -178.0(2) no
C3 C2 C5 N1 . . .8(2) no
